data_7104967
loop_
_publ_author_name
'Liao, Wenyan'
'Chen, Yunfeng'
'Liu, Yuxiu'
'Duan, Haifeng'
'Petersen, Jeffrey L'
'Shi, Xiaodong'

_publ_section_title
;
 1,2,3-Triazole-boranes: stable and efficient reagents for ketone and
 aldehyde reductive amination in organic solvents or in water.
;
_journal_issue 42
_journal_name_full 'Chemical communications (Cambridge, England)'
_journal_page_first 6436
_journal_page_last 6438
_journal_paper_doi 10.1039/b915361f
_journal_year 2009
_chemical_formula_sum 'C7 H10 B N3'
_chemical_formula_weight 146.99
_chemical_name_systematic
;
?
;
_space_group_IT_number 2
_symmetry_cell_setting triclinic
_symmetry_space_group_name_Hall '-P 1'
_symmetry_space_group_name_H-M 'P -1'
_atom_sites_solution_hydrogens geom
_atom_sites_solution_primary direct
_atom_sites_solution_secondary difmap
_audit_creation_method SHELXL-97
_cell_angle_alpha 92.839(2)
_cell_angle_beta 103.1050(10)
_cell_angle_gamma 94.8700(10)
_cell_formula_units_Z 4
_cell_length_a 8.1841(7)
_cell_length_b 8.4683(7)
_cell_length_c 12.0614(10)
_cell_measurement_reflns_used 3490
_cell_measurement_temperature 293(2)
_cell_measurement_theta_max 27.46
_cell_measurement_theta_min 2.73
_cell_volume 809.17(12)
_computing_structure_refinement 'SHELXL-97 (Sheldrick, 1997)'
_computing_structure_solution 'SHELXS-97 (Sheldrick, 1990)'
_diffrn_ambient_temperature 293(2)
_diffrn_measured_fraction_theta_full 0.942
_diffrn_measured_fraction_theta_max 0.942
_diffrn_radiation_monochromator graphite
_diffrn_radiation_source 'fine-focus sealed tube'
_diffrn_radiation_type MoK\a
_diffrn_radiation_wavelength 0.71073
_diffrn_reflns_av_R_equivalents 0.0325
_diffrn_reflns_av_sigmaI/netI 0.0736
_diffrn_reflns_limit_h_max 10
_diffrn_reflns_limit_h_min -9
_diffrn_reflns_limit_k_max 10
_diffrn_reflns_limit_k_min -9
_diffrn_reflns_limit_l_max 15
_diffrn_reflns_limit_l_min -15
_diffrn_reflns_number 5506
_diffrn_reflns_theta_full 27.55
_diffrn_reflns_theta_max 27.55
_diffrn_reflns_theta_min 2.57
_diffrn_standards_decay_% 0
_exptl_absorpt_coefficient_mu 0.075
_exptl_absorpt_correction_T_max 0.9763
_exptl_absorpt_correction_T_min 0.9677
_exptl_absorpt_correction_type empirical
_exptl_absorpt_process_details SADABS
_exptl_crystal_colour colorless
_exptl_crystal_density_diffrn 1.207
_exptl_crystal_density_method 'not measured'
_exptl_crystal_F_000 312
_exptl_crystal_size_max 0.44
_exptl_crystal_size_mid 0.38
_exptl_crystal_size_min 0.32
_refine_diff_density_max 0.254
_refine_diff_density_min -0.195
_refine_diff_density_rms 0.051
_refine_ls_extinction_coef 0.008(4)
_refine_ls_extinction_expression Fc^*^=kFc[1+0.001xFc^2^\l^3^/sin(2\q)]^-1/4^
_refine_ls_extinction_method SHELXL
_refine_ls_goodness_of_fit_ref 1.021
_refine_ls_hydrogen_treatment riding
_refine_ls_matrix_type full
_refine_ls_number_parameters 206
_refine_ls_number_reflns 3518
_refine_ls_number_restraints 0
_refine_ls_restrained_S_all 1.021
_refine_ls_R_factor_all 0.0781
_refine_ls_R_factor_gt 0.0637
_refine_ls_shift/su_max 0.001
_refine_ls_shift/su_mean 0.000
_refine_ls_structure_factor_coef Fsqd
_refine_ls_weighting_details 'calc w=1/[\s^2^(Fo^2^)+(0.1140P)^2^+0.0584P] where P=(Fo^2^+2Fc^2^)/3'
_refine_ls_weighting_scheme calc
_refine_ls_wR_factor_gt 0.1812
_refine_ls_wR_factor_ref 0.1984
_reflns_number_gt 2661
_reflns_number_total 3518
_reflns_threshold_expression >2sigma(I)
_cod_data_source_file b915361f.txt
_cod_data_source_block ms77alt
_cod_original_sg_symbol_H-M P_-1
_cod_database_code 7104967

loop_
_symmetry_equiv_pos_as_xyz
'x, y, z'
'-x, -y, -z'

loop_
_atom_site_label
_atom_site_type_symbol
_atom_site_fract_x
_atom_site_fract_y
_atom_site_fract_z
_atom_site_U_iso_or_equiv
_atom_site_adp_type
_atom_site_occupancy
_atom_site_symmetry_multiplicity
_atom_site_calc_flag
_atom_site_refinement_flags
_atom_site_disorder_assembly
_atom_site_disorder_group
N1 N 0.32245(16) 0.27772(15) 1.00618(10) 0.0442(3) Uani 1 1 d . . .
N2 N 0.46696(17) 0.21828(15) 1.01318(10) 0.0468(3) Uani 1 1 d . . .
N3 N 0.52978(16) 0.26961(15) 0.92789(10) 0.0444(3) Uani 1 1 d . . .
N4 N 1.06467(15) 0.77902(15) 0.42156(10) 0.0433(3) Uani 1 1 d . . .
N5 N 0.99724(16) 0.72277(15) 0.50217(10) 0.0461(3) Uani 1 1 d . . .
N6 N 0.84671(16) 0.77677(15) 0.48971(10) 0.0440(3) Uani 1 1 d . . .
C1 C 0.29027(18) 0.36956(16) 0.91436(12) 0.0416(4) Uani 1 1 d . . .
C2 C 0.42566(19) 0.36517(16) 0.86306(11) 0.0416(4) Uani 1 1 d . . .
C3 C 0.4343(2) 0.44607(19) 0.76576(13) 0.0553(4) Uani 1 1 d . . .
H3 H 0.5257 0.4438 0.7320 0.066 Uiso 1 1 calc R . .
C4 C 0.2997(3) 0.5289(2) 0.72339(15) 0.0647(5) Uani 1 1 d . . .
H4 H 0.2997 0.5845 0.6588 0.078 Uiso 1 1 calc R . .
C5 C 0.1612(3) 0.5324(2) 0.77452(16) 0.0643(5) Uani 1 1 d . . .
H5 H 0.0726 0.5900 0.7424 0.077 Uiso 1 1 calc R . .
C6 C 0.1529(2) 0.45386(19) 0.86981(14) 0.0551(4) Uani 1 1 d . . .
H6 H 0.0612 0.4563 0.9032 0.066 Uiso 1 1 calc R . .
C7 C 0.6896(2) 0.2196(2) 0.91184(15) 0.0623(5) Uani 1 1 d . . .
H7A H 0.7809 0.2787 0.9662 0.093 Uiso 1 1 calc R . .
H7B H 0.7004 0.2389 0.8359 0.093 Uiso 1 1 calc R . .
H7C H 0.6925 0.1083 0.9228 0.093 Uiso 1 1 calc R . .
C8 C 0.95679(19) 0.87128(17) 0.35515(11) 0.0408(4) Uani 1 1 d . . .
C9 C 0.81462(18) 0.87077(17) 0.39954(11) 0.0416(4) Uani 1 1 d . . .
C10 C 0.6768(2) 0.95364(19) 0.35254(14) 0.0539(4) Uani 1 1 d . . .
H10 H 0.5817 0.9533 0.3826 0.065 Uiso 1 1 calc R . .
C11 C 0.6919(3) 1.0352(2) 0.25930(16) 0.0638(5) Uani 1 1 d . . .
H11 H 0.6042 1.0926 0.2252 0.077 Uiso 1 1 calc R . .
C12 C 0.8354(3) 1.0351(2) 0.21344(14) 0.0630(5) Uani 1 1 d . . .
H12 H 0.8388 1.0917 0.1497 0.076 Uiso 1 1 calc R . .
C13 C 0.9701(2) 0.9548(2) 0.25904(13) 0.0553(4) Uani 1 1 d . . .
H13 H 1.0647 0.9553 0.2284 0.066 Uiso 1 1 calc R . .
C14 C 0.7379(2) 0.7323(2) 0.56594(15) 0.0631(5) Uani 1 1 d . . .
H14A H 0.7545 0.8126 0.6276 0.095 Uiso 0.58(2) 1 calc PR A 1
H14B H 0.7653 0.6326 0.5961 0.095 Uiso 0.58(2) 1 calc PR A 1
H14C H 0.6222 0.7226 0.5244 0.095 Uiso 0.58(2) 1 calc PR A 1
H14D H 0.6696 0.8168 0.5745 0.095 Uiso 0.42(2) 1 d PR A 2
H14E H 0.8060 0.7135 0.6391 0.095 Uiso 0.42(2) 1 d PR A 2
H14F H 0.6665 0.6375 0.5343 0.095 Uiso 0.42(2) 1 d PR A 2
B1 B 0.2086(3) 0.2419(3) 1.09348(18) 0.0626(5) Uani 1 1 d . . .
H1A H 0.2689 0.1854 1.1543 0.094 Uiso 1 1 calc R . .
H1B H 0.1069 0.1785 1.0549 0.094 Uiso 1 1 calc R . .
H1C H 0.1809 0.3402 1.1243 0.094 Uiso 1 1 calc R . .
B2 B 1.2438(3) 0.7397(3) 0.40635(17) 0.0603(5) Uani 1 1 d . . .
H2A H 1.2308 0.6723 0.3379 0.091 Uiso 0.72(3) 1 calc PR B 1
H2B H 1.2988 0.6864 0.4708 0.091 Uiso 0.72(3) 1 calc PR B 1
H2C H 1.3107 0.8366 0.4010 0.091 Uiso 0.72(3) 1 calc PR B 1
H2D H 1.2389 0.6295 0.3817 0.091 Uiso 0.28(3) 1 d PR B 2
H2E H 1.3248 0.7616 0.4778 0.091 Uiso 0.28(3) 1 d PR B 2
H2F H 1.2765 0.8042 0.3503 0.091 Uiso 0.28(3) 1 d PR B 2

loop_
_atom_site_aniso_label
_atom_site_aniso_U_11
_atom_site_aniso_U_22
_atom_site_aniso_U_33
_atom_site_aniso_U_23
_atom_site_aniso_U_13
_atom_site_aniso_U_12
N1 0.0454(7) 0.0465(7) 0.0433(6) 0.0052(5) 0.0139(5) 0.0080(5)
N2 0.0487(7) 0.0544(7) 0.0401(6) 0.0081(5) 0.0119(5) 0.0147(6)
N3 0.0430(7) 0.0538(7) 0.0391(6) 0.0063(5) 0.0118(5) 0.0125(5)
N4 0.0399(7) 0.0500(7) 0.0415(6) 0.0075(5) 0.0115(5) 0.0054(5)
N5 0.0415(7) 0.0548(7) 0.0437(6) 0.0103(5) 0.0110(5) 0.0067(5)
N6 0.0387(6) 0.0518(7) 0.0435(6) 0.0093(5) 0.0122(5) 0.0048(5)
C1 0.0428(8) 0.0388(7) 0.0417(7) 0.0017(5) 0.0060(6) 0.0061(6)
C2 0.0445(8) 0.0413(7) 0.0377(7) 0.0022(5) 0.0063(5) 0.0055(6)
C3 0.0689(11) 0.0516(9) 0.0451(8) 0.0082(6) 0.0134(7) 0.0015(8)
C4 0.0885(14) 0.0496(9) 0.0505(9) 0.0145(7) 0.0022(9) 0.0072(9)
C5 0.0673(12) 0.0499(9) 0.0671(11) 0.0093(8) -0.0072(9) 0.0169(8)
C6 0.0481(9) 0.0492(9) 0.0653(10) 0.0016(7) 0.0054(7) 0.0126(7)
C7 0.0522(10) 0.0838(12) 0.0586(9) 0.0101(8) 0.0205(7) 0.0263(9)
C8 0.0433(8) 0.0410(7) 0.0375(7) 0.0045(5) 0.0087(5) 0.0023(6)
C9 0.0405(8) 0.0413(7) 0.0415(7) 0.0025(5) 0.0078(6) 0.0013(6)
C10 0.0445(9) 0.0501(9) 0.0635(10) 0.0025(7) 0.0039(7) 0.0088(7)
C11 0.0671(12) 0.0513(9) 0.0637(10) 0.0105(7) -0.0078(9) 0.0114(8)
C12 0.0825(13) 0.0523(9) 0.0495(9) 0.0173(7) 0.0037(8) 0.0039(9)
C13 0.0676(11) 0.0549(9) 0.0449(8) 0.0100(6) 0.0171(7) 0.0007(8)
C14 0.0550(10) 0.0778(12) 0.0648(10) 0.0202(8) 0.0289(8) 0.0045(9)
B1 0.0603(12) 0.0746(13) 0.0626(11) 0.0138(9) 0.0312(9) 0.0109(10)
B2 0.0479(10) 0.0767(13) 0.0639(11) 0.0144(9) 0.0232(8) 0.0150(9)

loop_
_atom_type_symbol
_atom_type_description
_atom_type_scat_dispersion_real
_atom_type_scat_dispersion_imag
_atom_type_scat_source
C C 0.0033 0.0016 'International Tables Vol C Tables 4.2.6.8 and 6.1.1.4'
H H 0.0000 0.0000 'International Tables Vol C Tables 4.2.6.8 and 6.1.1.4'
B B 0.0013 0.0007 'International Tables Vol C Tables 4.2.6.8 and 6.1.1.4'
N N 0.0061 0.0033 'International Tables Vol C Tables 4.2.6.8 and 6.1.1.4'

loop_
_geom_angle_atom_site_label_1
_geom_angle_atom_site_label_2
_geom_angle_atom_site_label_3
_geom_angle
_geom_angle_site_symmetry_1
_geom_angle_site_symmetry_3
_geom_angle_publ_flag
N2 N1 C1 109.94(12) . . ?
N2 N1 B1 122.28(14) . . ?
C1 N1 B1 127.78(14) . . ?
N1 N2 N3 107.38(12) . . ?
N2 N3 C2 111.51(13) . . ?
N2 N3 C7 120.03(13) . . ?
C2 N3 C7 128.45(14) . . ?
N5 N4 C8 110.27(13) . . ?
N5 N4 B2 122.72(14) . . ?
C8 N4 B2 127.00(14) . . ?
N4 N5 N6 107.16(12) . . ?
N5 N6 C9 111.32(12) . . ?
N5 N6 C14 120.51(14) . . ?
C9 N6 C14 128.16(14) . . ?
N1 C1 C2 106.87(13) . . ?
N1 C1 C6 131.75(15) . . ?
C2 C1 C6 121.37(15) . . ?
N3 C2 C1 104.30(13) . . ?
N3 C2 C3 133.41(16) . . ?
C1 C2 C3 122.29(15) . . ?
C4 C3 C2 115.79(18) . . ?
C3 C4 C5 122.11(18) . . ?
C6 C5 C4 122.14(16) . . ?
C5 C6 C1 116.30(17) . . ?
N4 C8 C9 106.67(13) . . ?
N4 C8 C13 131.86(15) . . ?
C9 C8 C13 121.46(15) . . ?
N6 C9 C8 104.57(13) . . ?
N6 C9 C10 133.00(15) . . ?
C8 C9 C10 122.43(15) . . ?
C11 C10 C9 115.49(17) . . ?
C10 C11 C12 122.27(17) . . ?
C13 C12 C11 122.46(17) . . ?
C12 C13 C8 115.89(17) . . ?

loop_
_geom_bond_atom_site_label_1
_geom_bond_atom_site_label_2
_geom_bond_distance
_geom_bond_site_symmetry_2
_geom_bond_publ_flag
N1 N2 1.3112(18) . ?
N1 C1 1.3743(18) . ?
N1 B1 1.580(2) . ?
N2 N3 1.3258(18) . ?
N3 C2 1.3675(19) . ?
N3 C7 1.459(2) . ?
N4 N5 1.3120(18) . ?
N4 C8 1.3747(19) . ?
N4 B2 1.578(2) . ?
N5 N6 1.3297(18) . ?
N6 C9 1.3700(19) . ?
N6 C14 1.459(2) . ?
C1 C2 1.388(2) . ?
C1 C6 1.401(2) . ?
C2 C3 1.400(2) . ?
C3 C4 1.371(3) . ?
C4 C5 1.409(3) . ?
C5 C6 1.368(3) . ?
C8 C9 1.387(2) . ?
C8 C13 1.408(2) . ?
C9 C10 1.404(2) . ?
C10 C11 1.372(3) . ?
C11 C12 1.408(3) . ?
C12 C13 1.367(3) . ?
